data_1528833
loop_
_publ_author_name
'Rozier, P.'
'Dolle, M.'
'Galy, J.'

_publ_section_title
;
 Ionic diffusion mastering using crystal-chemistry parameters: tau-Cu1/2
 Ag1/2 V2 O5 structure determination and comparison with refined
 delta-Ag(x) V2 O5 and epsilon-Cu(x) V2 O5 ones
;
_journal_name_full 'Journal of Solid State Chemistry'
_journal_page_first 1481
_journal_page_last 1491
_journal_volume 182
_journal_year 2009
_chemical_formula_sum 'Cu0.95 O5 V2'
_chemical_name_systematic 'Cu0.95 V2 O5'
_space_group_IT_number 12
_symmetry_space_group_name_Hall '-C 2y'
_symmetry_space_group_name_H-M 'C 1 2/m 1'
_cell_angle_alpha 90
_cell_angle_beta 111.573
_cell_angle_gamma 90
_cell_formula_units_Z 4
_cell_length_a 11.765
_cell_length_b 3.6943
_cell_length_c 8.9712
_cell_volume 362.605
_citation_journal_id_ASTM JSSCBI
_cod_data_source_file Rozier_JSSCBI_2009_1760.cif
_cod_data_source_block Cu0.95O5V2
_cod_original_cell_volume 362.6053
_cod_database_code 1528833

loop_
_symmetry_equiv_pos_as_xyz
x,y,z
-x,y,-z
-x,-y,-z
x,-y,z
x+1/2,y+1/2,z
-x+1/2,y+1/2,-z
-x+1/2,-y+1/2,-z
x+1/2,-y+1/2,z

loop_
_atom_site_label
_atom_site_type_symbol
_atom_site_fract_x
_atom_site_fract_y
_atom_site_fract_z
_atom_site_occupancy
_atom_site_U_iso_or_equiv
V1 V+4 0.2802 0.5 0.1636 1 0.0
O4 O-2 0.4402 0.5 0.142 1 0.0
O3 O-2 0.2959 0 0.1134 1 0.0
Cu1 Cu+1 0.5 0.5 0.5 0.99 0.0
O2 O-2 0.3219 0.5 0.3655 1 0.0
Cu2 Cu+1 0.5 0.25 0.5 0.44 0.0
V2 V+4 0.4824 0 0.1685 1 0.0
O5 O-2 0.5449 0 0.3663 1 0.0
O1 O-2 0.1074 0.5 0.1096 1 0.0
